data_4080203
loop_
_publ_author_name
'Kratsch, Jochen'
'Kuzdrowska, Magdalena'
'Schmid, Matthias'
'Kazeminejad, Neda'
'Kaub, Christoph'
'O\~na-Burgos, Pascual'
'Guillaume, Sophie M.'
'Roesky, Peter W.'

_publ_contact_author
;
      Prof. Dr. Peter W. Roesky
      Karlsruher Institut fuer Technologie (KIT)
      Institut fuer Anorganische Chemie
      Lehrstuhl fuer Anorganische Funktionsmaterialien
      Engesserstr. 15, Geb. 30.45
      76131 Karlsruhe 
      Bundesrepublik Deutschland
;
_publ_section_title
;
 Chiral Rare Earth Borohydride Complexes Supported by Amidinate Ligands:
 Synthesis, Structure, and Catalytic Activity in the Ring-Opening
 Polymerization ofrac-Lactide
;
_journal_issue 5
_journal_name_full Organometallics
_journal_page_first 1230
_journal_paper_doi 10.1021/om301011v
_journal_volume 32
_journal_year 2013
_chemical_absolute_configuration rmad
_chemical_formula_moiety 'C31 H47 B2 Lu N2 O2'
_chemical_formula_sum 'C31 H47 B2 Lu N2 O2'
_chemical_formula_weight 676.30
_chemical_name_systematic
; 
 ? 
;
_space_group_IT_number 5
_symmetry_cell_setting monoclinic
_symmetry_space_group_name_Hall 'C 2y'
_symmetry_space_group_name_H-M 'C 1 2 1'
_atom_sites_solution_hydrogens geom
_atom_sites_solution_primary direct
_atom_sites_solution_secondary difmap
_audit_creation_method SHELXL-97
_cell_angle_alpha 90.00
_cell_angle_beta 118.22(3)
_cell_angle_gamma 90.00
_cell_formula_units_Z 2
_cell_length_a 13.250(3)
_cell_length_b 12.600(3)
_cell_length_c 10.877(2)
_cell_measurement_reflns_used 13992
_cell_measurement_temperature 200(2)
_cell_measurement_theta_max 29.52
_cell_measurement_theta_min 2.13
_cell_volume 1600.1(8)
_computing_cell_refinement 'STOE X-AREA, PLATON (A.L.Spek, 2005)'
_computing_data_collection 'STOE X-AREA'
_computing_data_reduction 'STOE X-RED, PLATON (A.L.Spek, 2005)'
_computing_molecular_graphics 'Diamond 3.2g'
_computing_publication_material 'WinGX, Microsoft Word'
_computing_structure_refinement 'SHELXL-97 (Sheldrick, 1997)'
_computing_structure_solution 'SHELXS-97 (Sheldrick, 1997)'
_diffrn_ambient_temperature 200(2)
_diffrn_detector_area_resol_mean 6.67
_diffrn_measured_fraction_theta_full 0.998
_diffrn_measured_fraction_theta_max 0.998
_diffrn_measurement_device_type 'STOE IPDS 2'
_diffrn_measurement_method 'area detector'
_diffrn_radiation_monochromator graphite
_diffrn_radiation_source 'fine-focus sealed tube'
_diffrn_radiation_type MoK\a
_diffrn_radiation_wavelength 0.71073
_diffrn_reflns_av_R_equivalents 0.0759
_diffrn_reflns_av_sigmaI/netI 0.0565
_diffrn_reflns_limit_h_max 18
_diffrn_reflns_limit_h_min -18
_diffrn_reflns_limit_k_max 17
_diffrn_reflns_limit_k_min -17
_diffrn_reflns_limit_l_max 14
_diffrn_reflns_limit_l_min -14
_diffrn_reflns_number 4312
_diffrn_reflns_theta_full 29.17
_diffrn_reflns_theta_max 29.17
_diffrn_reflns_theta_min 2.13
_exptl_absorpt_coefficient_mu 3.113
_exptl_absorpt_correction_T_max 0.8571
_exptl_absorpt_correction_T_min 0.7364
_exptl_absorpt_correction_type integration
_exptl_absorpt_process_details 'STOE X-RED & X-SHAPE'
_exptl_crystal_colour colorless
_exptl_crystal_density_diffrn 1.404
_exptl_crystal_density_method 'not measured'
_exptl_crystal_description prism
_exptl_crystal_F_000 688
_exptl_crystal_size_max 0.122
_exptl_crystal_size_mid 0.094
_exptl_crystal_size_min 0.061
_refine_diff_density_max 1.184
_refine_diff_density_min -0.969
_refine_diff_density_rms 0.122
_refine_ls_abs_structure_details 'Flack H D (1983), Acta Cryst. A39, 876-881'
_refine_ls_abs_structure_Flack -0.014(16)
_refine_ls_extinction_method none
_refine_ls_goodness_of_fit_ref 1.083
_refine_ls_hydrogen_treatment constr
_refine_ls_matrix_type full
_refine_ls_number_parameters 174
_refine_ls_number_reflns 4312
_refine_ls_number_restraints 1
_refine_ls_restrained_S_all 1.083
_refine_ls_R_factor_all 0.0377
_refine_ls_R_factor_gt 0.0357
_refine_ls_shift/su_max 0.000
_refine_ls_shift/su_mean 0.000
_refine_ls_structure_factor_coef Fsqd
_refine_ls_weighting_details 'calc w=1/[\s^2^(Fo^2^)+(0.0447P)^2^+0.0000P] where P=(Fo^2^+2Fc^2^)/3'
_refine_ls_weighting_scheme calc
_refine_ls_wR_factor_gt 0.0789
_refine_ls_wR_factor_ref 0.0818
_reflns_number_gt 4260
_reflns_number_total 4312
_reflns_threshold_expression >2sigma(I)
_cod_data_source_file om301011v_si_002.cif
_cod_data_source_block 6
_cod_original_cell_volume 1600.0(6)
_cod_original_sg_symbol_H-M 'C 2'
_cod_database_code 4080203

loop_
_symmetry_equiv_pos_as_xyz
'x, y, z'
'-x, y, -z'
'x+1/2, y+1/2, z'
'-x+1/2, y+1/2, -z'

loop_
_atom_site_label
_atom_site_type_symbol
_atom_site_fract_x
_atom_site_fract_y
_atom_site_fract_z
_atom_site_U_iso_or_equiv
_atom_site_adp_type
_atom_site_occupancy
_atom_site_symmetry_multiplicity
_atom_site_calc_flag
_atom_site_refinement_flags
C1 C 1.0000 0.3012(5) 1.0000 0.0271(11) Uani 1 2 d S
C2 C 1.0000 0.4203(5) 1.0000 0.0317(12) Uani 1 2 d S
C3 C 1.1028(5) 0.4757(4) 1.0587(6) 0.0395(11) Uani 1 1 d .
H3 H 1.1720 0.4391 1.0980 0.047 Uiso 1 1 calc R
C4 C 1.1018(5) 0.5872(15) 1.0586(6) 0.0520(15) Uani 1 1 d .
H4 H 1.1707 0.6242 1.0986 0.062 Uiso 1 1 calc R
C5 C 1.0000 0.6422(7) 1.0000 0.058(2) Uani 1 2 d S
H5 H 1.0000 0.7160 1.0000 0.069 Uiso 1 2 calc SR
C6 C 1.0150(4) 0.2944(4) 0.7848(5) 0.0337(9) Uani 1 1 d .
H6 H 1.0236 0.3708 0.8036 0.040 Uiso 1 1 calc R
C7 C 1.1184(5) 0.2566(5) 0.7722(6) 0.0429(11) Uani 1 1 d .
H7A H 1.1866 0.2686 0.8588 0.064 Uiso 1 1 calc R
H7B H 1.1232 0.2950 0.6989 0.064 Uiso 1 1 calc R
H7C H 1.1109 0.1821 0.7510 0.064 Uiso 1 1 calc R
C8 C 0.9034(5) 0.2769(5) 0.6495(6) 0.0400(11) Uani 1 1 d .
C9 C 0.8262(8) 0.3607(9) 0.5951(10) 0.057(2) Uani 1 1 d .
H9 H 0.8433 0.4264 0.6395 0.068 Uiso 1 1 calc R
C10 C 0.7228(6) 0.3456(10) 0.4733(9) 0.073(3) Uani 1 1 d .
H10 H 0.6705 0.4010 0.4381 0.088 Uiso 1 1 calc R
C11 C 0.6981(8) 0.2518(11) 0.4064(9) 0.077(3) Uani 1 1 d .
H11 H 0.6293 0.2432 0.3248 0.092 Uiso 1 1 calc R
C12 C 0.7738(7) 0.1686(7) 0.4574(7) 0.067(2) Uani 1 1 d .
H12 H 0.7562 0.1041 0.4103 0.081 Uiso 1 1 calc R
C13 C 0.8773(6) 0.1808(6) 0.5803(6) 0.0514(14) Uani 1 1 d .
H13 H 0.9284 0.1244 0.6152 0.062 Uiso 1 1 calc R
C14 C 1.2648(6) 0.1945(7) 1.1867(9) 0.0438(16) Uani 1 1 d .
H15A H 1.2378 0.2483 1.2280 0.053 Uiso 1 1 calc R
H15B H 1.2627 0.2234 1.1029 0.053 Uiso 1 1 calc R
C15 C 1.3843(8) 0.1600(10) 1.2886(11) 0.078(3) Uani 1 1 d .
H16A H 1.4337 0.1627 1.2453 0.094 Uiso 1 1 calc R
H16B H 1.4161 0.2059 1.3698 0.094 Uiso 1 1 calc R
C16 C 1.3749(8) 0.0480(8) 1.3300(11) 0.079(3) Uani 1 1 d .
H17A H 1.4412 0.0063 1.3447 0.094 Uiso 1 1 calc R
H17B H 1.3674 0.0467 1.4145 0.094 Uiso 1 1 calc R
C17 C 1.2703(9) 0.0081(7) 1.2099(12) 0.055(2) Uani 1 1 d .
H18A H 1.2880 -0.0212 1.1398 0.066 Uiso 1 1 calc R
H18B H 1.2349 -0.0469 1.2391 0.066 Uiso 1 1 calc R
B B 0.9479(7) -0.0425(6) 1.1437(8) 0.0489(15) Uani 1 1 d .
N N 1.0107(4) 0.2419(3) 0.9035(4) 0.0325(8) Uani 1 1 d .
O O 1.1942(3) 0.0993(3) 1.1544(4) 0.0370(12) Uani 1 1 d .
Lu Lu 1.0000 0.0816 1.0000 0.03071(8) Uani 1 2 d S

loop_
_atom_site_aniso_label
_atom_site_aniso_U_11
_atom_site_aniso_U_22
_atom_site_aniso_U_33
_atom_site_aniso_U_23
_atom_site_aniso_U_13
_atom_site_aniso_U_12
C1 0.025(3) 0.020(2) 0.027(3) 0.000 0.005(2) 0.000
C2 0.038(3) 0.024(3) 0.034(3) 0.000 0.018(3) 0.000
C3 0.041(3) 0.032(2) 0.045(3) -0.002(2) 0.021(2) -0.006(2)
C4 0.065(3) 0.037(3) 0.054(3) -0.011(6) 0.028(2) -0.017(6)
C5 0.088(8) 0.029(4) 0.063(6) 0.000 0.042(6) 0.000
C6 0.037(2) 0.030(2) 0.034(2) 0.0028(18) 0.017(2) -0.0002(18)
C7 0.038(3) 0.049(3) 0.044(3) -0.002(2) 0.020(2) -0.002(2)
C8 0.039(3) 0.047(3) 0.034(2) 0.004(2) 0.017(2) -0.003(2)
C9 0.045(4) 0.077(6) 0.043(4) 0.018(4) 0.017(3) 0.017(4)
C10 0.038(5) 0.117(9) 0.053(5) 0.016(5) 0.012(4) 0.013(5)
C11 0.044(5) 0.131(10) 0.042(4) 0.019(6) 0.010(3) -0.018(6)
C12 0.074(5) 0.076(5) 0.045(3) -0.011(3) 0.022(3) -0.040(4)
C13 0.057(3) 0.052(3) 0.039(3) -0.003(3) 0.017(3) -0.016(3)
C14 0.028(3) 0.048(4) 0.047(3) -0.006(3) 0.011(2) -0.008(3)
C15 0.043(4) 0.103(8) 0.070(5) 0.013(5) 0.011(4) -0.015(5)
C16 0.046(4) 0.089(8) 0.064(5) 0.002(4) -0.004(3) 0.020(4)
C17 0.048(4) 0.043(4) 0.063(5) 0.004(4) 0.016(4) 0.011(4)
B 0.049(4) 0.035(3) 0.050(4) 0.004(3) 0.012(3) -0.005(3)
N 0.0309(19) 0.0287(18) 0.0334(19) 0.0014(16) 0.0115(16) 0.0029(16)
O 0.0321(14) 0.021(4) 0.0442(16) -0.0015(14) 0.0069(12) 0.0018(14)
Lu 0.02798(11) 0.02385(10) 0.03191(11) 0.000 0.00728(8) 0.000

loop_
_atom_type_symbol
_atom_type_description
_atom_type_scat_dispersion_real
_atom_type_scat_dispersion_imag
_atom_type_scat_source
C C 0.0033 0.0016 'International Tables Vol C Tables 4.2.6.8 and 6.1.1.4'
H H 0.0000 0.0000 'International Tables Vol C Tables 4.2.6.8 and 6.1.1.4'
B B 0.0013 0.0007 'International Tables Vol C Tables 4.2.6.8 and 6.1.1.4'
N N 0.0061 0.0033 'International Tables Vol C Tables 4.2.6.8 and 6.1.1.4'
O O 0.0106 0.0060 'International Tables Vol C Tables 4.2.6.8 and 6.1.1.4'
Lu Lu -0.4720 5.8584 'International Tables Vol C Tables 4.2.6.8 and 6.1.1.4'

loop_
_geom_angle_atom_site_label_1
_geom_angle_atom_site_label_2
_geom_angle_atom_site_label_3
_geom_angle
_geom_angle_site_symmetry_1
_geom_angle_site_symmetry_3
N C1 N 112.7(5) . 2_757
N C1 C2 123.6(3) . .
N C1 C2 123.6(3) 2_757 .
N C1 Lu 56.4(3) . .
N C1 Lu 56.4(3) 2_757 .
C2 C1 Lu 180.000(2) . .
C3 C2 C3 119.7(7) 2_757 .
C3 C2 C1 120.2(3) 2_757 .
C3 C2 C1 120.2(3) . .
C2 C3 C4 119.7(5) . .
C5 C4 C3 120.7(8) . .
C4 C5 C4 119.5(15) 2_757 .
N C6 C7 110.4(4) . .
N C6 C8 110.9(4) . .
C7 C6 C8 111.8(4) . .
C13 C8 C9 119.3(7) . .
C13 C8 C6 122.0(5) . .
C9 C8 C6 118.8(7) . .
C8 C9 C10 119.6(11) . .
C11 C10 C9 120.8(8) . .
C10 C11 C12 120.5(8) . .
C11 C12 C13 120.1(8) . .
C8 C13 C12 119.8(7) . .
O C14 C15 105.7(7) . .
C16 C15 C14 106.5(8) . .
C17 C16 C15 103.4(8) . .
O C17 C16 105.9(7) . .
C1 N C6 119.6(4) . .
C1 N Lu 94.6(3) . .
C6 N Lu 145.6(3) . .
C17 O C14 108.1(5) . .
C17 O Lu 122.4(5) . .
C14 O Lu 128.1(4) . .
N Lu N 58.2(2) 2_757 .
N Lu O 87.69(14) 2_757 2_757
N Lu O 82.69(14) . 2_757
N Lu O 82.69(14) 2_757 .
N Lu O 87.69(14) . .
O Lu O 169.0(2) 2_757 .
N Lu B 99.6(2) 2_757 .
N Lu B 156.2(2) . .
O Lu B 88.5(2) 2_757 .
O Lu B 98.4(2) . .
N Lu B 156.2(2) 2_757 2_757
N Lu B 99.6(2) . 2_757
O Lu B 98.4(2) 2_757 2_757
O Lu B 88.5(2) . 2_757
B Lu B 103.6(4) . 2_757
N Lu C1 29.09(11) 2_757 .
N Lu C1 29.09(11) . .
O Lu C1 84.49(10) 2_757 .
O Lu C1 84.49(10) . .
B Lu C1 128.22(18) . .
B Lu C1 128.22(18) 2_757 .

loop_
_geom_bond_atom_site_label_1
_geom_bond_atom_site_label_2
_geom_bond_distance
_geom_bond_site_symmetry_2
C1 N 1.350(5) .
C1 N 1.350(5) 2_757
C1 C2 1.500(8) .
C1 Lu 2.768(6) .
C2 C3 1.388(6) 2_757
C2 C3 1.388(6) .
C3 C4 1.405(19) .
C4 C5 1.376(12) .
C5 C4 1.376(12) 2_757
C6 N 1.476(6) .
C6 C7 1.516(7) .
C6 C8 1.530(8) .
C8 C13 1.381(9) .
C8 C9 1.393(10) .
C9 C10 1.396(15) .
C10 C11 1.345(18) .
C11 C12 1.373(16) .
C12 C13 1.399(10) .
C14 O 1.458(9) .
C14 C15 1.506(12) .
C15 C16 1.504(16) .
C16 C17 1.472(14) .
C17 O 1.458(9) .
B Lu 2.527(7) .
N Lu 2.312(4) .
O Lu 2.325(3) .
Lu N 2.312(4) 2_757
Lu O 2.325(4) 2_757
Lu B 2.527(7) 2_757
